data_1543280
loop_
_publ_author_name
'Elaatiaoui, Abdelmalik'
'Elkalai, Fouad'
'Benchat, Noureddine'
'Saadi, Mohamed'
'El Ammari, Lahcen'

_publ_section_title
;
 (<i>E</i>)-2-Phenyl-<i>N</i>-(thiophen-2-ylmethylidene)imidazo[1,2-<i>a</i>]pyridin-3-amine
;
_journal_coeditor_code BT4007
_journal_issue 5
_journal_name_full IUCrData
_journal_page_first x160723
_journal_paper_doi 10.1107/S2414314616007239
_journal_volume 1
_journal_year 2016
_chemical_formula_iupac 'C18 H13 N3 S'
_chemical_formula_moiety 'C18 H13 N3 S'
_chemical_formula_sum 'C18 H13 N3 S'
_chemical_formula_weight 303.37
_chemical_name_systematic (<i>E</i>)-2-Phenyl-<i>N</i>-(thiophen-2-ylmethylidene)imidazo[1,2-<i>a</i>]pyridin-3-amine
_space_group_crystal_system triclinic
_space_group_IT_number 2
_space_group_name_Hall '-P 1'
_space_group_name_H-M_alt 'P -1'
_symmetry_space_group_name_Hall '-P 1'
_symmetry_space_group_name_H-M 'P -1'
_atom_sites_solution_hydrogens difmap
_audit_creation_method SHELXL-2014/7
_cell_angle_alpha 101.299(8)
_cell_angle_beta 106.315(9)
_cell_angle_gamma 95.628(8)
_cell_formula_units_Z 4
_cell_length_a 9.6524(17)
_cell_length_b 10.1168(17)
_cell_length_c 16.655(3)
_cell_measurement_reflns_used 8471
_cell_measurement_temperature 296(2)
_cell_measurement_theta_max 29.575
_cell_measurement_theta_min 2.081
_cell_volume 1510.2(5)
_computing_cell_refinement
;
SAINT (Bruker, 2009)
;
_computing_data_collection
;
APEX2 (Bruker, 2009)
;
_computing_data_reduction
;
SAINT (Bruker, 2009)
;
_computing_molecular_graphics
;
ORTEP-3 for Windows (Farrugia, 2012)
;
_computing_publication_material
;
PLATON (Spek, 2009) and publCIF (Westrip, 2010)
;
_computing_structure_refinement
;
SHELXL2014 (Sheldrick, 2015)
;
_computing_structure_solution
;
SHELXS2014 (Sheldrick, 2008)
;
_diffrn_ambient_temperature 296(2)
_diffrn_measured_fraction_theta_full 0.999
_diffrn_measured_fraction_theta_max 0.999
_diffrn_measurement_device_type 'Bruker X8 APEX'
_diffrn_measurement_method '\f and \w scans'
_diffrn_radiation_monochromator graphite
_diffrn_radiation_source 'fine-focus sealed tube'
_diffrn_radiation_type MoK\a
_diffrn_radiation_wavelength 0.71073
_diffrn_reflns_av_R_equivalents 0.0424
_diffrn_reflns_limit_h_max 13
_diffrn_reflns_limit_h_min -13
_diffrn_reflns_limit_k_max 14
_diffrn_reflns_limit_k_min -14
_diffrn_reflns_limit_l_max 23
_diffrn_reflns_limit_l_min -23
_diffrn_reflns_number 66495
_diffrn_reflns_theta_full 25.242
_diffrn_reflns_theta_max 29.575
_diffrn_reflns_theta_min 2.081
_exptl_absorpt_coefficient_mu 0.213
_exptl_absorpt_correction_T_max 0.7462
_exptl_absorpt_correction_T_min 0.6410
_exptl_absorpt_correction_type multi-scan
_exptl_absorpt_process_details
;
(SADABS; Bruker, 2009)
;
_exptl_crystal_colour yellow
_exptl_crystal_density_diffrn 1.332
_exptl_crystal_description parallelepiped
_exptl_crystal_F_000 632
_exptl_crystal_size_max 0.44
_exptl_crystal_size_mid 0.21
_exptl_crystal_size_min 0.12
_refine_diff_density_max 0.292
_refine_diff_density_min -0.476
_refine_ls_extinction_method none
_refine_ls_goodness_of_fit_ref 1.023
_refine_ls_hydrogen_treatment constr
_refine_ls_matrix_type full
_refine_ls_number_parameters 397
_refine_ls_number_reflns 8471
_refine_ls_number_restraints 0
_refine_ls_restrained_S_all 1.023
_refine_ls_R_factor_all 0.0742
_refine_ls_R_factor_gt 0.0436
_refine_ls_shift/su_max 0.001
_refine_ls_shift/su_mean 0.000
_refine_ls_structure_factor_coef Fsqd
_refine_ls_weighting_details 'w=1/[\s^2^(Fo^2^)+(0.0559P)^2^+0.3505P] where P=(Fo^2^+2Fc^2^)/3'
_refine_ls_weighting_scheme calc
_refine_ls_wR_factor_gt 0.1068
_refine_ls_wR_factor_ref 0.1247
_reflns_number_gt 5839
_reflns_number_total 8471
_reflns_threshold_expression 'I > 2\s(I)'
_cod_data_source_file bt4007sup1.cif
_cod_data_source_block I
_cod_original_cell_volume 1510.3(5)
_cod_database_code 1543280
_shelx_space_group_comment
;
The symmetry employed for this shelxl refinement is uniquely defined
by the following loop, which should always be used as a source of
symmetry information in preference to the above space-group names.
They are only intended as comments.
;

loop_
_space_group_symop_operation_xyz
'x, y, z'
'-x, -y, -z'

loop_
_atom_site_type_symbol
_atom_site_label
_atom_site_fract_x
_atom_site_fract_y
_atom_site_fract_z
_atom_site_U_iso_or_equiv
_atom_site_adp_type
_atom_site_calc_flag
_atom_site_occupancy
C C1 0.17058(19) 1.07411(19) 0.26058(13) 0.0566(5) Uani d 1
H H1 0.0964 1.1046 0.2811 0.068 Uiso calc 1
C C2 0.17571(19) 1.07047(19) 0.18053(12) 0.0553(4) Uani d 1
H H2 0.1049 1.0979 0.1392 0.066 Uiso calc 1
C C3 0.29993(18) 1.02058(17) 0.16562(11) 0.0450(4) Uani d 1
H H3 0.3202 1.0120 0.1136 0.054 Uiso calc 1
C C4 0.38753(16) 0.98610(14) 0.23621(9) 0.0358(3) Uani d 1
C C5 0.51463(16) 0.92090(15) 0.24091(10) 0.0394(3) Uani d 1
H H5 0.5508 0.9077 0.1943 0.047 Uiso calc 1
C C6 0.68652(15) 0.80001(14) 0.31175(9) 0.0351(3) Uani d 1
C C7 0.67572(17) 0.76611(17) 0.45524(10) 0.0438(4) Uani d 1
H H7 0.6157 0.8308 0.4630 0.053 Uiso calc 1
C C8 0.72008(18) 0.69263(18) 0.51458(10) 0.0487(4) Uani d 1
H H8 0.6906 0.7071 0.5637 0.058 Uiso calc 1
C C9 0.81108(18) 0.59378(17) 0.50265(10) 0.0465(4) Uani d 1
H H9 0.8398 0.5431 0.5436 0.056 Uiso calc 1
C C10 0.85662(16) 0.57250(16) 0.43193(10) 0.0420(3) Uani d 1
H H10 0.9171 0.5080 0.4245 0.050 Uiso calc 1
C C11 0.81172(15) 0.64882(15) 0.36971(9) 0.0355(3) Uani d 1
C C12 0.76267(15) 0.73725(14) 0.25917(9) 0.0349(3) Uani d 1
C C13 0.76897(16) 0.75279(15) 0.17423(9) 0.0371(3) Uani d 1
C C14 0.78455(18) 0.87931(16) 0.15375(11) 0.0445(4) Uani d 1
H H14 0.7897 0.9584 0.1946 0.053 Uiso calc 1
C C15 0.7924(2) 0.88867(19) 0.07363(12) 0.0545(4) Uani d 1
H H15 0.8021 0.9738 0.0607 0.065 Uiso calc 1
C C16 0.7860(2) 0.7727(2) 0.01279(12) 0.0618(5) Uani d 1
H H16 0.7900 0.7791 -0.0415 0.074 Uiso calc 1
C C17 0.7738(3) 0.6472(2) 0.03267(12) 0.0695(6) Uani d 1
H H17 0.7713 0.5688 -0.0080 0.083 Uiso calc 1
C C18 0.7651(2) 0.63667(18) 0.11265(11) 0.0551(5) Uani d 1
H H18 0.7565 0.5513 0.1254 0.066 Uiso calc 1
C C19 0.15325(19) 0.58262(18) 0.24891(12) 0.0537(4) Uani d 1
H H19 0.0670 0.6036 0.2590 0.064 Uiso calc 1
C C20 0.21283(19) 0.63493(17) 0.19618(11) 0.0504(4) Uani d 1
H H20 0.1724 0.6964 0.1653 0.060 Uiso calc 1
C C21 0.34351(18) 0.58659(17) 0.19260(11) 0.0469(4) Uani d 1
H H21 0.3987 0.6131 0.1591 0.056 Uiso calc 1
C C22 0.38076(16) 0.49675(15) 0.24342(9) 0.0358(3) Uani d 1
C C23 0.50661(16) 0.42895(15) 0.25537(10) 0.0387(3) Uani d 1
H H23 0.5732 0.4454 0.2261 0.046 Uiso calc 1
C C24 0.65015(15) 0.28079(14) 0.31498(9) 0.0354(3) Uani d 1
C C25 0.64809(18) 0.25257(17) 0.46057(10) 0.0463(4) Uani d 1
H H25 0.5669 0.2949 0.4610 0.056 Uiso calc 1
C C26 0.7178(2) 0.20410(19) 0.52865(11) 0.0528(4) Uani d 1
H H26 0.6829 0.2111 0.5758 0.063 Uiso calc 1
C C27 0.8433(2) 0.14293(19) 0.52856(12) 0.0547(4) Uani d 1
H H27 0.8905 0.1103 0.5758 0.066 Uiso calc 1
C C28 0.89535(18) 0.13129(17) 0.46045(11) 0.0492(4) Uani d 1
H H28 0.9784 0.0916 0.4610 0.059 Uiso calc 1
C C29 0.82264(16) 0.17983(15) 0.38854(10) 0.0383(3) Uani d 1
C C30 0.74535(15) 0.24182(14) 0.26932(9) 0.0357(3) Uani d 1
C C31 0.74357(16) 0.25291(15) 0.18214(10) 0.0376(3) Uani d 1
C C32 0.61448(19) 0.22930(18) 0.11395(10) 0.0498(4) Uani d 1
H H32 0.5251 0.2085 0.1233 0.060 Uiso calc 1
C C33 0.6181(2) 0.2365(2) 0.03260(11) 0.0607(5) Uani d 1
H H33 0.5312 0.2206 -0.0124 0.073 Uiso calc 1
C C34 0.7490(2) 0.26692(19) 0.01772(12) 0.0608(5) Uani d 1
H H34 0.7510 0.2719 -0.0371 0.073 Uiso calc 1
C C35 0.8771(2) 0.28999(19) 0.08419(13) 0.0578(5) Uani d 1
H H35 0.9659 0.3111 0.0743 0.069 Uiso calc 1
C C36 0.87527(18) 0.28216(17) 0.16590(11) 0.0480(4) Uani d 1
H H36 0.9629 0.2966 0.2103 0.058 Uiso calc 1
N N1 0.57877(13) 0.88081(12) 0.30812(8) 0.0384(3) Uani d 1
N N2 0.72080(12) 0.74350(12) 0.38341(7) 0.0349(3) Uani d 1
N N3 0.83822(13) 0.64448(13) 0.29550(8) 0.0385(3) Uani d 1
N N4 0.52949(13) 0.34609(13) 0.30544(8) 0.0389(3) Uani d 1
N N5 0.69919(13) 0.23822(12) 0.39100(8) 0.0358(3) Uani d 1
N N6 0.85190(14) 0.18142(13) 0.31564(8) 0.0416(3) Uani d 1
S S1 0.31655(5) 1.01616(5) 0.32036(3) 0.04986(13) Uani d 1
S S2 0.25440(5) 0.47252(5) 0.29562(3) 0.06015(15) Uani d 1

loop_
_atom_site_aniso_label
_atom_site_aniso_U_11
_atom_site_aniso_U_22
_atom_site_aniso_U_33
_atom_site_aniso_U_12
_atom_site_aniso_U_13
_atom_site_aniso_U_23
C1 0.0449(9) 0.0673(11) 0.0729(12) 0.0299(8) 0.0284(9) 0.0261(10)
C2 0.0416(9) 0.0683(11) 0.0637(11) 0.0266(8) 0.0135(8) 0.0288(9)
C3 0.0461(9) 0.0519(9) 0.0440(9) 0.0186(7) 0.0162(7) 0.0188(7)
C4 0.0365(7) 0.0354(7) 0.0411(8) 0.0135(6) 0.0150(6) 0.0133(6)
C5 0.0414(8) 0.0436(8) 0.0402(8) 0.0186(6) 0.0178(6) 0.0129(6)
C6 0.0353(7) 0.0388(7) 0.0350(7) 0.0145(6) 0.0121(6) 0.0112(6)
C7 0.0441(8) 0.0555(9) 0.0407(8) 0.0222(7) 0.0208(7) 0.0136(7)
C8 0.0492(9) 0.0662(11) 0.0403(8) 0.0203(8) 0.0202(7) 0.0196(8)
C9 0.0443(9) 0.0593(10) 0.0441(9) 0.0180(7) 0.0143(7) 0.0254(8)
C10 0.0375(8) 0.0491(9) 0.0450(8) 0.0186(7) 0.0121(6) 0.0188(7)
C11 0.0313(7) 0.0406(7) 0.0388(8) 0.0144(6) 0.0122(6) 0.0123(6)
C12 0.0336(7) 0.0381(7) 0.0362(7) 0.0138(6) 0.0118(6) 0.0108(6)
C13 0.0361(7) 0.0433(8) 0.0376(7) 0.0155(6) 0.0149(6) 0.0128(6)
C14 0.0475(9) 0.0436(8) 0.0486(9) 0.0132(7) 0.0208(7) 0.0138(7)
C15 0.0583(11) 0.0594(11) 0.0618(11) 0.0183(9) 0.0289(9) 0.0321(9)
C16 0.0769(13) 0.0819(13) 0.0482(10) 0.0350(11) 0.0344(10) 0.0316(10)
C17 0.1087(18) 0.0660(12) 0.0474(10) 0.0396(12) 0.0364(11) 0.0143(9)
C18 0.0849(13) 0.0458(9) 0.0465(9) 0.0279(9) 0.0294(9) 0.0158(8)
C19 0.0444(9) 0.0609(11) 0.0660(11) 0.0270(8) 0.0232(8) 0.0203(9)
C20 0.0507(9) 0.0506(9) 0.0556(10) 0.0228(8) 0.0141(8) 0.0218(8)
C21 0.0479(9) 0.0520(9) 0.0519(9) 0.0164(7) 0.0218(8) 0.0245(8)
C22 0.0350(7) 0.0393(7) 0.0351(7) 0.0098(6) 0.0124(6) 0.0092(6)
C23 0.0345(7) 0.0420(8) 0.0433(8) 0.0105(6) 0.0146(6) 0.0128(6)
C24 0.0324(7) 0.0387(7) 0.0371(7) 0.0094(6) 0.0101(6) 0.0127(6)
C25 0.0472(9) 0.0529(9) 0.0465(9) 0.0130(7) 0.0214(7) 0.0169(7)
C26 0.0610(11) 0.0608(10) 0.0435(9) 0.0105(9) 0.0206(8) 0.0207(8)
C27 0.0575(10) 0.0612(11) 0.0479(10) 0.0102(9) 0.0092(8) 0.0281(8)
C28 0.0435(9) 0.0555(10) 0.0531(10) 0.0161(7) 0.0108(7) 0.0253(8)
C29 0.0348(7) 0.0384(7) 0.0427(8) 0.0098(6) 0.0098(6) 0.0130(6)
C30 0.0327(7) 0.0377(7) 0.0385(8) 0.0103(6) 0.0108(6) 0.0110(6)
C31 0.0409(8) 0.0375(7) 0.0405(8) 0.0146(6) 0.0169(6) 0.0129(6)
C32 0.0461(9) 0.0614(10) 0.0421(9) 0.0090(8) 0.0145(7) 0.0111(8)
C33 0.0685(12) 0.0732(12) 0.0387(9) 0.0171(10) 0.0125(9) 0.0122(9)
C34 0.0918(15) 0.0595(11) 0.0489(10) 0.0305(10) 0.0372(10) 0.0221(9)
C35 0.0667(12) 0.0613(11) 0.0709(12) 0.0275(9) 0.0448(10) 0.0313(10)
C36 0.0446(9) 0.0527(9) 0.0574(10) 0.0192(7) 0.0227(8) 0.0216(8)
N1 0.0373(6) 0.0397(6) 0.0426(7) 0.0183(5) 0.0138(5) 0.0115(5)
N2 0.0332(6) 0.0419(7) 0.0348(6) 0.0165(5) 0.0126(5) 0.0124(5)
N3 0.0373(6) 0.0457(7) 0.0398(7) 0.0200(5) 0.0151(5) 0.0154(5)
N4 0.0350(6) 0.0454(7) 0.0402(7) 0.0148(5) 0.0131(5) 0.0126(6)
N5 0.0347(6) 0.0387(6) 0.0366(6) 0.0093(5) 0.0116(5) 0.0123(5)
N6 0.0389(7) 0.0471(7) 0.0440(7) 0.0171(6) 0.0138(6) 0.0162(6)
S1 0.0535(3) 0.0629(3) 0.0473(2) 0.0285(2) 0.02553(19) 0.0213(2)
S2 0.0585(3) 0.0798(3) 0.0735(3) 0.0368(2) 0.0419(2) 0.0458(3)

loop_
_atom_type_symbol
_atom_type_description
_atom_type_scat_dispersion_real
_atom_type_scat_dispersion_imag
_atom_type_scat_source
C C 0.0033 0.0016 'International Tables Vol C Tables 4.2.6.8 and 6.1.1.4'
H H 0.0000 0.0000 'International Tables Vol C Tables 4.2.6.8 and 6.1.1.4'
N N 0.0061 0.0033 'International Tables Vol C Tables 4.2.6.8 and 6.1.1.4'
S S 0.1246 0.1234 'International Tables Vol C Tables 4.2.6.8 and 6.1.1.4'

loop_
_geom_angle_atom_site_label_1
_geom_angle_atom_site_label_2
_geom_angle_atom_site_label_3
_geom_angle
C2 C1 S1 112.04(13)
C2 C1 H1 124.0
S1 C1 H1 124.0
C1 C2 C3 112.84(15)
C1 C2 H2 123.6
C3 C2 H2 123.6
C4 C3 C2 112.60(15)
C4 C3 H3 123.7
C2 C3 H3 123.7
C3 C4 C5 127.09(14)
C3 C4 S1 110.75(11)
C5 C4 S1 121.90(11)
N1 C5 C4 121.22(14)
N1 C5 H5 119.4
C4 C5 H5 119.4
N1 C6 N2 114.96(12)
N1 C6 C12 139.56(13)
N2 C6 C12 104.65(11)
C8 C7 N2 118.79(14)
C8 C7 H7 120.6
N2 C7 H7 120.6
C7 C8 C9 120.61(15)
C7 C8 H8 119.7
C9 C8 H8 119.7
C10 C9 C8 120.48(14)
C10 C9 H9 119.8
C8 C9 H9 119.8
C9 C10 C11 119.51(14)
C9 C10 H10 120.2
C11 C10 H10 120.2
N3 C11 N2 111.13(12)
N3 C11 C10 130.72(13)
N2 C11 C10 118.12(13)
N3 C12 C6 110.91(13)
N3 C12 C13 118.49(12)
C6 C12 C13 130.57(12)
C18 C13 C14 118.35(14)
C18 C13 C12 118.66(14)
C14 C13 C12 122.94(14)
C15 C14 C13 120.75(16)
C15 C14 H14 119.6
C13 C14 H14 119.6
C16 C15 C14 120.28(16)
C16 C15 H15 119.9
C14 C15 H15 119.9
C15 C16 C17 119.66(17)
C15 C16 H16 120.2
C17 C16 H16 120.2
C16 C17 C18 120.48(18)
C16 C17 H17 119.8
C18 C17 H17 119.8
C17 C18 C13 120.45(16)
C17 C18 H18 119.8
C13 C18 H18 119.8
C20 C19 S2 111.98(13)
C20 C19 H19 124.0
S2 C19 H19 124.0
C19 C20 C21 112.60(15)
C19 C20 H20 123.7
C21 C20 H20 123.7
C22 C21 C20 113.05(15)
C22 C21 H21 123.5
C20 C21 H21 123.5
C21 C22 C23 127.71(14)
C21 C22 S2 110.50(11)
C23 C22 S2 121.79(11)
N4 C23 C22 121.71(14)
N4 C23 H23 119.1
C22 C23 H23 119.1
N4 C24 C30 138.57(13)
N4 C24 N5 116.60(13)
C30 C24 N5 104.83(12)
C26 C25 N5 118.84(16)
C26 C25 H25 120.6
N5 C25 H25 120.6
C25 C26 C27 120.38(17)
C25 C26 H26 119.8
C27 C26 H26 119.8
C28 C27 C26 120.69(15)
C28 C27 H27 119.7
C26 C27 H27 119.7
C27 C28 C29 119.54(16)
C27 C28 H28 120.2
C29 C28 H28 120.2
N6 C29 N5 111.06(12)
N6 C29 C28 131.03(15)
N5 C29 C28 117.90(14)
N6 C30 C24 110.99(13)
N6 C30 C31 119.15(12)
C24 C30 C31 129.83(13)
C36 C31 C32 118.32(15)
C36 C31 C30 119.20(14)
C32 C31 C30 122.42(14)
C33 C32 C31 120.55(17)
C33 C32 H32 119.7
C31 C32 H32 119.7
C34 C33 C32 120.47(18)
C34 C33 H33 119.8
C32 C33 H33 119.8
C35 C34 C33 119.64(17)
C35 C34 H34 120.2
C33 C34 H34 120.2
C34 C35 C36 120.55(17)
C34 C35 H35 119.7
C36 C35 H35 119.7
C35 C36 C31 120.47(16)
C35 C36 H36 119.8
C31 C36 H36 119.8
C5 N1 C6 123.72(13)
C7 N2 C11 122.48(12)
C7 N2 C6 130.34(12)
C11 N2 C6 107.15(11)
C11 N3 C12 106.14(12)
C23 N4 C24 120.64(13)
C25 N5 C29 122.62(13)
C25 N5 C24 130.14(13)
C29 N5 C24 107.17(12)
C29 N6 C30 105.92(12)
C1 S1 C4 91.78(8)
C22 S2 C19 91.88(8)

loop_
_geom_bond_atom_site_label_1
_geom_bond_atom_site_label_2
_geom_bond_distance
C1 C2 1.341(3)
C1 S1 1.7096(17)
C1 H1 0.9300
C2 C3 1.411(2)
C2 H2 0.9300
C3 C4 1.371(2)
C3 H3 0.9300
C4 C5 1.4392(19)
C4 S1 1.7145(15)
C5 N1 1.2801(18)
C5 H5 0.9300
C6 N1 1.3799(17)
C6 N2 1.3941(18)
C6 C12 1.395(2)
C7 C8 1.351(2)
C7 N2 1.3703(19)
C7 H7 0.9300
C8 C9 1.415(2)
C8 H8 0.9300
C9 C10 1.355(2)
C9 H9 0.9300
C10 C11 1.4088(19)
C10 H10 0.9300
C11 N3 1.3242(18)
C11 N2 1.3898(17)
C12 N3 1.3739(17)
C12 C13 1.471(2)
C13 C18 1.390(2)
C13 C14 1.393(2)
C14 C15 1.379(2)
C14 H14 0.9300
C15 C16 1.376(3)
C15 H15 0.9300
C16 C17 1.376(3)
C16 H16 0.9300
C17 C18 1.382(2)
C17 H17 0.9300
C18 H18 0.9300
C19 C20 1.337(2)
C19 S2 1.7105(17)
C19 H19 0.9300
C20 C21 1.409(2)
C20 H20 0.9300
C21 C22 1.366(2)
C21 H21 0.9300
C22 C23 1.4376(19)
C22 S2 1.7100(15)
C23 N4 1.2860(18)
C23 H23 0.9300
C24 N4 1.3806(18)
C24 C30 1.387(2)
C24 N5 1.3891(18)
C25 C26 1.354(2)
C25 N5 1.3697(19)
C25 H25 0.9300
C26 C27 1.413(3)
C26 H26 0.9300
C27 C28 1.354(2)
C27 H27 0.9300
C28 C29 1.412(2)
C28 H28 0.9300
C29 N6 1.324(2)
C29 N5 1.3880(18)
C30 N6 1.3743(18)
C30 C31 1.473(2)
C31 C36 1.388(2)
C31 C32 1.393(2)
C32 C33 1.381(2)
C32 H32 0.9300
C33 C34 1.372(3)
C33 H33 0.9300
C34 C35 1.372(3)
C34 H34 0.9300
C35 C36 1.383(2)
C35 H35 0.9300
C36 H36 0.9300

loop_
_geom_hbond_atom_site_label_D
_geom_hbond_atom_site_label_H
_geom_hbond_atom_site_label_A
_geom_hbond_site_symmetry_A
_geom_hbond_distance_DH
_geom_hbond_distance_HA
_geom_hbond_distance_DA
_geom_hbond_angle_DHA
C19 H19 N3 1_455 0.93 2.50 3.428(2) 174.5
C14 H14 N6 1_565 0.93 2.61 3.526(2) 170.3
C15 H15 Cg1 1_565 0.93 2.97 3.778(2) 146
C18 H18 Cg1 1_555 0.93 2.88 3.761(2) 157
C33 H33 Cg2 2_665 0.93 2.95 3.814(2) 155

_cod_database_fobs_code 1543280
